data_7123718
loop_
_publ_author_name
'Vinas, Clara'
'Kelemen, Zsolt'
'Pepiol, Ariadna'
'Lupu, Marius'
'Sillanp\"a\"a, Reijo'
'H\"anninen, Mikko'
'Teixidor, Francesc'

_publ_section_title
;
 Icosahedral carboranes as scaffolds for congested regioselective polyaryl
 compounds. The distinct distance tuning of C-C and its antipodal B-B.
;
_journal_name_full 'Chemical Communications'
_journal_paper_doi 10.1039/C9CC04526K
_journal_year 2019
_chemical_compound_source 'synthesis as described'
_chemical_formula_moiety 'C16 H20 B10 O2'
_chemical_formula_sum 'C16 H20 B10 O2'
_chemical_formula_weight 352.42
_space_group_IT_number 14
_space_group_name_Hall '-P 2yab'
_space_group_name_H-M_alt 'P 1 21/a 1'
_symmetry_cell_setting monoclinic
_symmetry_Int_Tables_number 14
_symmetry_space_group_name_Hall '-P 2yab'
_symmetry_space_group_name_H-M 'P 1 21/a 1'
_atom_sites_solution_hydrogens geom
_atom_sites_solution_primary direct
_atom_sites_solution_secondary difmap
_audit_conform_dict_location ftp://ftp.iucr.org/pub/cif_core.dic
_audit_conform_dict_name cif_core.dic
_audit_conform_dict_version 2.3
_audit_creation_date 2013-09-06T12:12:26-00:00
_audit_creation_method 'WinGX routine CIF_UPDATE'
_audit_update_record
;
2019-05-03 deposited with the CCDC.    2019-06-21 downloaded from the CCDC.
;
_cell_angle_alpha 90
_cell_angle_beta 94.777(3)
_cell_angle_gamma 90
_cell_formula_units_Z 4
_cell_length_a 6.9997(2)
_cell_length_b 25.3248(7)
_cell_length_c 10.7346(3)
_cell_measurement_reflns_used 3194
_cell_measurement_temperature 150(2)
_cell_measurement_theta_max 30.5263
_cell_measurement_theta_min 3.0230
_cell_volume 1896.27(9)
_computing_cell_refinement
;
        CrysAlisPro, Agilent Technologies,
        Version 1.171.36.28 (release 01-02-2013 CrysAlis171 .NET)
        (compiled Feb  1 2013,16:14:44)
;
_computing_data_collection
;
        CrysAlisPro, Agilent Technologies,
        Version 1.171.36.28 (release 01-02-2013 CrysAlis171 .NET)
        (compiled Feb  1 2013,16:14:44)
;
_computing_data_reduction
;
        CrysAlisPro, Agilent Technologies,
        Version 1.171.36.28 (release 01-02-2013 CrysAlis171 .NET)
        (compiled Feb  1 2013,16:14:44)
;
_computing_molecular_graphics 'Ortep-3 for Windows (Farrugia, 1997)'
_computing_publication_material 'WinGX publication routines (Farrugia, 1999)'
_computing_structure_refinement 'SHELXL-97 (Sheldrick, 2008)'
_diffrn_ambient_temperature 150(2)
_diffrn_detector_area_resol_mean 16.0107
_diffrn_measured_fraction_theta_full 0.9950
_diffrn_measured_fraction_theta_max 0.9834
_diffrn_measurement_device_type 'SuperNova, Single source at offset), Eos'
_diffrn_measurement_method '\w scans'
_diffrn_radiation_monochromator mirror
_diffrn_radiation_source 'SuperNova (Mo) X-ray Source'
_diffrn_radiation_type 'Mo K\a'
_diffrn_radiation_wavelength 0.7107
_diffrn_reflns_av_R_equivalents 0.0198
_diffrn_reflns_av_sigmaI/netI 0.0368
_diffrn_reflns_limit_h_max 4
_diffrn_reflns_limit_h_min -9
_diffrn_reflns_limit_k_max 29
_diffrn_reflns_limit_k_min -35
_diffrn_reflns_limit_l_max 14
_diffrn_reflns_limit_l_min -14
_diffrn_reflns_number 9536
_diffrn_reflns_theta_full 28.2205
_diffrn_reflns_theta_max 25.99
_diffrn_reflns_theta_min 3.0230
_exptl_absorpt_coefficient_mu 0.069
_exptl_absorpt_correction_type none
_exptl_crystal_colour colourless
_exptl_crystal_density_diffrn 1.234
_exptl_crystal_density_method 'not measured'
_exptl_crystal_description Plate
_exptl_crystal_F_000 728
_exptl_crystal_size_max 0.22
_exptl_crystal_size_mid 0.2
_exptl_crystal_size_min 0.1
_refine_diff_density_max 0.262
_refine_diff_density_min -0.237
_refine_diff_density_rms 0.043
_refine_ls_extinction_method none
_refine_ls_goodness_of_fit_ref 1.054
_refine_ls_hydrogen_treatment constr
_refine_ls_matrix_type full
_refine_ls_number_parameters 253
_refine_ls_number_reflns 3731
_refine_ls_number_restraints 0
_refine_ls_restrained_S_all 1.054
_refine_ls_R_factor_all 0.0642
_refine_ls_R_factor_gt 0.0521
_refine_ls_shift/su_max 0.000
_refine_ls_shift/su_mean 0.000
_refine_ls_structure_factor_coef Fsqd
_refine_ls_weighting_details 'calc w=1/[\s^2^(Fo^2^)+(0.0582P)^2^+1.0347P] where P=(Fo^2^+2Fc^2^)/3'
_refine_ls_weighting_scheme calc
_refine_ls_wR_factor_gt 0.1306
_refine_ls_wR_factor_ref 0.1383
_reflns_number_gt 3087
_reflns_number_total 3731
_reflns_threshold_expression >2\s(I)
_cod_data_source_file c9cc04526k2.cif
_cod_data_source_block ml-509
_cod_depositor_comments
;
The following automatic conversions were performed:
data name '__computing_data_collection' replaced with
'_computing_data_collection'.

Automatic conversion script
Id: cif_correct_tags 4968 2017-02-21 14:55:21Z antanas 
;
_cod_original_sg_symbol_H-M 'P  21/a '
_cod_database_code 7123718

loop_
_symmetry_equiv_pos_as_xyz
'x, y, z'
'-x+1/2, y+1/2, -z'
'-x, -y, -z'
'x-1/2, -y-1/2, z'

loop_
_atom_site_label
_atom_site_type_symbol
_atom_site_fract_x
_atom_site_fract_y
_atom_site_fract_z
_atom_site_U_iso_or_equiv
_atom_site_adp_type
_atom_site_occupancy
_atom_site_symmetry_multiplicity
_atom_site_calc_flag
_atom_site_refinement_flags
O1 O 0.6873(2) 0.71752(7) 0.73542(13) 0.0480(4) Uani 1 1 d .
O2 O -0.0805(2) 0.39786(7) 0.44137(16) 0.0551(5) Uani 1 1 d .
C1 C 0.3748(3) 0.67210(7) -0.10050(17) 0.0305(4) Uani 1 1 d .
H1 H 0.4064 0.7006 -0.1758 0.037 Uiso 1 1 calc R
C2 C 0.2428(3) 0.62004(8) -0.13264(17) 0.0318(4) Uani 1 1 d .
H9 H 0.1813 0.6117 -0.2303 0.038 Uiso 1 1 calc R
C13 C 0.5156(3) 0.66211(6) 0.28388(16) 0.0238(4) Uani 1 1 d .
C14 C 0.4176(3) 0.65503(7) 0.39188(17) 0.0293(4) Uani 1 1 d .
H14 H 0.2942 0.6391 0.3850 0.035 Uiso 1 1 calc R
C15 C 0.4981(3) 0.67086(7) 0.50819(17) 0.0312(4) Uani 1 1 d .
H15 H 0.4296 0.6659 0.5800 0.037 Uiso 1 1 calc R
C16 C 0.6794(3) 0.69397(7) 0.52012(16) 0.0287(4) Uani 1 1 d .
C17 C 0.7789(3) 0.70050(8) 0.41454(17) 0.0320(4) Uani 1 1 d .
H17 H 0.9036 0.7156 0.4220 0.038 Uiso 1 1 calc R
C18 C 0.6971(3) 0.68506(8) 0.29890(17) 0.0311(4) Uani 1 1 d .
H18 H 0.7663 0.6902 0.2274 0.037 Uiso 1 1 calc R
C19 C 0.7685(3) 0.71244(8) 0.64091(18) 0.0357(5) Uani 1 1 d .
H19 H 0.9009 0.7211 0.6453 0.043 Uiso 1 1 calc R
C20 C 0.2262(3) 0.54614(7) 0.21453(16) 0.0263(4) Uani 1 1 d .
C21 C 0.0352(3) 0.53256(8) 0.22487(19) 0.0349(5) Uani 1 1 d .
H21 H -0.0625 0.5512 0.1762 0.042 Uiso 1 1 calc R
C22 C -0.0164(3) 0.49270(8) 0.30408(18) 0.0348(5) Uani 1 1 d .
H22 H -0.1476 0.4837 0.3076 0.042 Uiso 1 1 calc R
C23 C 0.1241(3) 0.46598(7) 0.37816(17) 0.0316(4) Uani 1 1 d .
C24 C 0.3148(3) 0.48027(8) 0.37371(18) 0.0350(5) Uani 1 1 d .
H24 H 0.4113 0.4632 0.4267 0.042 Uiso 1 1 calc R
C25 C 0.3651(3) 0.51945(8) 0.29194(18) 0.0333(4) Uani 1 1 d .
H25 H 0.4965 0.5283 0.2885 0.040 Uiso 1 1 calc R
C26 C 0.0715(3) 0.42131(8) 0.4561(2) 0.0397(5) Uani 1 1 d .
H26 H 0.1615 0.4101 0.5219 0.048 Uiso 1 1 calc R
B3 B 0.4854(3) 0.61175(9) -0.1010(2) 0.0313(5) Uani 1 1 d .
H3 H 0.5862 0.5986 -0.1706 0.038 Uiso 1 1 calc R
B4 B 0.5492(3) 0.66002(8) 0.01390(19) 0.0275(4) Uani 1 1 d .
H4 H 0.6947 0.6787 0.0207 0.033 Uiso 1 1 calc R
B5 B 0.3414(3) 0.69676(8) 0.04266(19) 0.0297(5) Uani 1 1 d .
H5 H 0.3506 0.7396 0.0687 0.036 Uiso 1 1 calc R
B6 B 0.1456(3) 0.67157(9) -0.0556(2) 0.0329(5) Uani 1 1 d .
H6 H 0.0258 0.6974 -0.0954 0.039 Uiso 1 1 calc R
B7 B 0.3186(3) 0.56830(8) -0.0404(2) 0.0306(5) Uani 1 1 d .
H7 H 0.3104 0.5258 -0.0693 0.037 Uiso 1 1 calc R
B8 B 0.5128(3) 0.59365(8) 0.05801(19) 0.0256(4) Uani 1 1 d .
H8 H 0.6342 0.5679 0.0959 0.031 Uiso 1 1 calc R
B9 B 0.4243(3) 0.64636(7) 0.14885(18) 0.0233(4) Uani 1 1 d .
B10 B 0.1723(3) 0.65331(8) 0.10327(19) 0.0279(4) Uani 1 1 d .
H10 H 0.0687 0.6670 0.1705 0.033 Uiso 1 1 calc R
B11 B 0.1082(3) 0.60500(9) -0.0133(2) 0.0310(5) Uani 1 1 d .
H11 H -0.0377 0.5866 -0.0248 0.037 Uiso 1 1 calc R
B12 B 0.2792(3) 0.58875(8) 0.11466(19) 0.0252(4) Uani 1 1 d .

loop_
_atom_site_aniso_label
_atom_site_aniso_U_11
_atom_site_aniso_U_22
_atom_site_aniso_U_33
_atom_site_aniso_U_23
_atom_site_aniso_U_13
_atom_site_aniso_U_12
O1 0.0489(9) 0.0669(11) 0.0280(7) -0.0075(7) 0.0026(7) -0.0066(8)
O2 0.0570(11) 0.0504(10) 0.0577(10) 0.0167(8) 0.0044(8) -0.0204(8)
C1 0.0373(11) 0.0285(9) 0.0262(9) 0.0017(7) 0.0048(8) -0.0011(8)
C2 0.0352(10) 0.0328(10) 0.0268(9) 0.0000(7) -0.0009(8) -0.0015(8)
C13 0.0271(9) 0.0200(8) 0.0244(9) 0.0005(6) 0.0031(7) 0.0002(7)
C14 0.0299(10) 0.0296(9) 0.0287(9) -0.0011(7) 0.0052(8) -0.0076(8)
C15 0.0361(11) 0.0338(10) 0.0247(9) 0.0000(7) 0.0086(8) -0.0033(8)
C16 0.0325(10) 0.0274(9) 0.0259(9) -0.0006(7) 0.0003(7) 0.0002(8)
C17 0.0272(10) 0.0367(10) 0.0320(10) -0.0008(8) 0.0025(8) -0.0076(8)
C18 0.0297(10) 0.0390(10) 0.0256(9) 0.0002(8) 0.0069(7) -0.0050(8)
C19 0.0353(11) 0.0413(11) 0.0301(10) -0.0007(8) -0.0005(8) -0.0040(9)
C20 0.0292(9) 0.0226(8) 0.0263(9) -0.0008(7) -0.0022(7) -0.0040(7)
C21 0.0289(10) 0.0368(10) 0.0376(11) 0.0091(8) -0.0058(8) -0.0026(8)
C22 0.0289(10) 0.0370(11) 0.0380(11) 0.0029(8) -0.0006(8) -0.0099(8)
C23 0.0419(11) 0.0252(9) 0.0273(9) -0.0003(7) 0.0012(8) -0.0041(8)
C24 0.0373(11) 0.0330(10) 0.0333(10) 0.0059(8) -0.0054(8) 0.0015(9)
C25 0.0277(10) 0.0339(10) 0.0372(10) 0.0066(8) -0.0033(8) -0.0027(8)
C26 0.0517(13) 0.0314(10) 0.0361(11) 0.0031(8) 0.0045(9) -0.0033(10)
B3 0.0349(12) 0.0310(11) 0.0282(11) -0.0037(8) 0.0035(9) 0.0025(9)
B4 0.0304(11) 0.0283(10) 0.0242(10) -0.0012(8) 0.0050(8) -0.0029(9)
B5 0.0409(12) 0.0227(10) 0.0262(10) 0.0016(8) 0.0068(9) 0.0024(9)
B6 0.0340(12) 0.0332(11) 0.0314(11) 0.0078(9) 0.0021(9) 0.0082(10)
B7 0.0359(12) 0.0264(10) 0.0285(11) -0.0019(8) -0.0036(9) 0.0007(9)
B8 0.0250(10) 0.0243(10) 0.0275(10) -0.0023(8) 0.0024(8) 0.0021(8)
B9 0.0245(10) 0.0211(9) 0.0247(10) 0.0002(7) 0.0044(8) -0.0006(8)
B10 0.0258(10) 0.0294(10) 0.0286(10) 0.0037(8) 0.0032(8) 0.0052(9)
B11 0.0267(11) 0.0364(11) 0.0293(11) 0.0067(9) -0.0019(8) -0.0014(9)
B12 0.0228(10) 0.0249(10) 0.0270(10) 0.0018(8) -0.0031(8) -0.0008(8)

loop_
_atom_type_symbol
_atom_type_description
_atom_type_scat_dispersion_real
_atom_type_scat_dispersion_imag
_atom_type_scat_source
C C 0.0033 0.0016 'International Tables Vol C Tables 4.2.6.8 and 6.1.1.4'
H H 0 0 'International Tables Vol C Tables 4.2.6.8 and 6.1.1.4'
B B 0.0013 0.0007 'International Tables Vol C Tables 4.2.6.8 and 6.1.1.4'
O O 0.0106 0.006 'International Tables Vol C Tables 4.2.6.8 and 6.1.1.4'

loop_
_geom_angle_atom_site_label_1
_geom_angle_atom_site_label_2
_geom_angle_atom_site_label_3
_geom_angle
C2 C1 B4 111.75(14)
C2 C1 B5 111.83(14)
B4 C1 B5 63.38(12)
C2 C1 B3 61.70(12)
B4 C1 B3 62.66(12)
B5 C1 B3 115.38(15)
C2 C1 B6 61.70(12)
B4 C1 B6 115.57(15)
B5 C1 B6 62.87(13)
B3 C1 B6 115.33(15)
C2 C1 H1 120.7
B4 C1 H1 117.9
B5 C1 H1 117.9
B3 C1 H1 117.2
B6 C1 H1 117.0
C1 C2 B11 111.26(15)
C1 C2 B7 110.88(15)
B11 C2 B7 63.45(12)
C1 C2 B6 61.54(12)
B11 C2 B6 62.54(12)
B7 C2 B6 114.98(15)
C1 C2 B3 61.53(12)
B11 C2 B3 115.22(15)
B7 C2 B3 62.31(13)
B6 C2 B3 115.04(15)
C1 C2 H9 121.2
B11 C2 H9 118.0
B7 C2 H9 118.4
B6 C2 H9 117.3
B3 C2 H9 117.3
C18 C13 C14 117.39(16)
C18 C13 B9 120.30(15)
C14 C13 B9 122.29(16)
C15 C14 C13 121.06(17)
C15 C14 H14 119.5
C13 C14 H14 119.5
C14 C15 C16 120.23(17)
C14 C15 H15 119.9
C16 C15 H15 119.9
C17 C16 C15 119.34(17)
C17 C16 C19 118.52(17)
C15 C16 C19 122.14(17)
C18 C17 C16 120.08(17)
C18 C17 H17 120.0
C16 C17 H17 120.0
C17 C18 C13 121.90(17)
C17 C18 H18 119.1
C13 C18 H18 119.1
O1 C19 C16 125.41(19)
O1 C19 H19 117.3
C16 C19 H19 117.3
C21 C20 C25 117.20(17)
C21 C20 B12 120.08(16)
C25 C20 B12 122.68(17)
C22 C21 C20 121.93(18)
C22 C21 H21 119.0
C20 C21 H21 119.0
C21 C22 C23 119.85(18)
C21 C22 H22 120.1
C23 C22 H22 120.1
C24 C23 C22 119.39(17)
C24 C23 C26 120.47(18)
C22 C23 C26 120.08(19)
C23 C24 C25 120.20(18)
C23 C24 H24 119.9
C25 C24 H24 119.9
C24 C25 C20 121.34(18)
C24 C25 H25 119.3
C20 C25 H25 119.3
O2 C26 C23 123.9(2)
O2 C26 H26 118.0
C23 C26 H26 118.0
C1 B3 C2 56.76(12)
C1 B3 B8 103.97(14)
C2 B3 B8 104.43(15)
C1 B3 B7 103.99(15)
C2 B3 B7 58.41(12)
B8 B3 B7 60.22(12)
C1 B3 B4 57.91(12)
C2 B3 B4 103.99(15)
B8 B3 B4 60.19(11)
B7 B3 B4 108.05(15)
C1 B3 H3 125.3
C2 B3 H3 124.9
B8 B3 H3 123.0
B7 B3 H3 122.1
B4 B3 H3 122.3
C1 B4 B3 59.43(12)
C1 B4 B8 104.80(14)
B3 B4 B8 59.77(12)
C1 B4 B5 58.50(11)
B3 B4 B5 108.71(15)
B8 B4 B5 108.23(14)
C1 B4 B9 104.61(14)
B3 B4 B9 108.65(14)
B8 B4 B9 60.55(11)
B5 B4 B9 59.82(11)
C1 B4 H4 124.8
B3 B4 H4 120.9
B8 B4 H4 122.3
B5 B4 H4 121.4
B9 B4 H4 122.2
C1 B5 B4 58.11(12)
C1 B5 B9 104.78(14)
B4 B5 B9 60.42(11)
C1 B5 B6 59.13(12)
B4 B5 B6 108.14(15)
B9 B5 B6 108.51(15)
C1 B5 B10 104.49(15)
B4 B5 B10 108.61(14)
B9 B5 B10 60.82(11)
B6 B5 B10 59.39(12)
C1 B5 H5 125.0
B4 B5 H5 121.3
B9 B5 H5 121.8
B6 B5 H5 121.4
B10 B5 H5 122.2
C1 B6 C2 56.76(11)
C1 B6 B10 104.38(15)
C2 B6 B10 104.63(14)
C1 B6 B11 103.96(15)
C2 B6 B11 58.15(12)
B10 B6 B11 60.55(12)
C1 B6 B5 58.00(12)
C2 B6 B5 104.00(15)
B10 B6 B5 60.36(12)
B11 B6 B5 108.25(15)
C1 B6 H6 125.2
C2 B6 H6 125.0
B10 B6 H6 122.6
B11 B6 H6 122.1
B5 B6 H6 122.2
C2 B7 B3 59.29(12)
C2 B7 B8 104.75(14)
B3 B7 B8 59.76(12)
C2 B7 B11 58.14(12)
B3 B7 B11 108.35(15)
B8 B7 B11 108.45(15)
C2 B7 B12 104.73(14)
B3 B7 B12 108.70(15)
B8 B7 B12 60.62(11)
B11 B7 B12 60.26(12)
C2 B7 H7 124.9
B3 B7 H7 121.1
B8 B7 H7 122.2
B11 B7 H7 121.4
B12 B7 H7 121.9
B3 B8 B4 60.04(12)
B3 B8 B7 60.02(12)
B4 B8 B7 107.76(15)
B3 B8 B9 108.57(14)
B4 B8 B9 60.18(11)
B7 B8 B9 108.16(14)
B3 B8 B12 108.51(14)
B4 B8 B12 108.16(14)
B7 B8 B12 60.12(12)
B9 B8 B12 60.13(11)
B3 B8 H8 121.4
B4 B8 H8 121.8
B7 B8 H8 121.8
B9 B8 H8 121.4
B12 B8 H8 121.5
C13 B9 B5 119.42(14)
C13 B9 B4 120.35(15)
B5 B9 B4 59.76(11)
C13 B9 B8 123.59(15)
B5 B9 B8 107.16(14)
B4 B9 B8 59.27(11)
C13 B9 B12 124.64(14)
B5 B9 B12 107.66(14)
B4 B9 B12 107.33(14)
B8 B9 B12 59.99(11)
C13 B9 B10 122.36(15)
B5 B9 B10 59.66(12)
B4 B9 B10 107.17(14)
B8 B9 B10 107.45(14)
B12 B9 B10 59.97(11)
B6 B10 B5 60.24(12)
B6 B10 B11 59.99(12)
B5 B10 B11 107.72(14)
B6 B10 B12 108.34(15)
B5 B10 B12 107.56(14)
B11 B10 B12 60.14(11)
B6 B10 B9 108.15(15)
B5 B10 B9 59.52(11)
B11 B10 B9 107.92(14)
B12 B10 B9 59.98(11)
B6 B10 H10 121.4
B5 B10 H10 122.1
B11 B10 H10 121.8
B12 B10 H10 121.7
B9 B10 H10 121.8
C2 B11 B6 59.30(12)
C2 B11 B10 104.67(15)
B6 B11 B10 59.46(12)
C2 B11 B7 58.41(12)
B6 B11 B7 108.21(15)
B10 B11 B7 108.01(15)
C2 B11 B12 104.66(15)
B6 B11 B12 108.13(15)
B10 B11 B12 60.40(12)
B7 B11 B12 59.90(12)
C2 B11 H11 124.7
B6 B11 H11 121.3
B10 B11 H11 122.5
B7 B11 H11 121.5
B12 B11 H11 122.2
C20 B12 B7 119.68(15)
C20 B12 B11 119.68(15)
B7 B12 B11 59.83(12)
C20 B12 B8 123.12(15)
B7 B12 B8 59.26(12)
B11 B12 B8 107.04(14)
C20 B12 B10 123.04(16)
B7 B12 B10 107.21(14)
B11 B12 B10 59.46(12)
B8 B12 B10 107.43(14)
C20 B12 B9 125.02(15)
B7 B12 B9 107.27(14)
B11 B12 B9 107.45(14)
B8 B12 B9 59.88(11)
B10 B12 B9 60.06(11)

loop_
_geom_bond_atom_site_label_1
_geom_bond_atom_site_label_2
_geom_bond_distance
O1 C19 1.210(2)
O2 C26 1.217(3)
C1 C2 1.630(3)
C1 B4 1.686(3)
C1 B5 1.693(3)
C1 B3 1.713(3)
C1 B6 1.713(3)
C1 H1 1.1200
C2 B11 1.695(3)
C2 B7 1.700(3)
C2 B6 1.716(3)
C2 B3 1.716(3)
C2 H9 1.1200
C13 C18 1.394(3)
C13 C14 1.407(2)
C13 B9 1.586(3)
C14 C15 1.386(3)
C14 H14 0.9500
C15 C16 1.393(3)
C15 H15 0.9500
C16 C17 1.389(3)
C16 C19 1.468(3)
C17 C18 1.380(3)
C17 H17 0.9500
C18 H18 0.9500
C19 H19 0.9500
C20 C21 1.394(3)
C20 C25 1.399(3)
C20 B12 1.587(3)
C21 C22 1.387(3)
C21 H21 0.9500
C22 C23 1.388(3)
C22 H22 0.9500
C23 C24 1.388(3)
C23 C26 1.472(3)
C24 C25 1.389(3)
C24 H24 0.9500
C25 H25 0.9500
C26 H26 0.9500
B3 B8 1.763(3)
B3 B7 1.767(3)
B3 B4 1.768(3)
B3 H3 1.1200
B4 B8 1.770(3)
B4 B5 1.775(3)
B4 B9 1.787(3)
B4 H4 1.1200
B5 B9 1.776(3)
B5 B6 1.777(3)
B5 B10 1.779(3)
B5 H5 1.1200
B6 B10 1.761(3)
B6 B11 1.771(3)
B6 H6 1.1200
B7 B8 1.771(3)
B7 B11 1.785(3)
B7 B12 1.787(3)
B7 H7 1.1200
B8 B9 1.793(3)
B8 B12 1.795(3)
B8 H8 1.1200
B9 B12 1.798(3)
B9 B10 1.799(3)
B10 B11 1.781(3)
B10 B12 1.798(3)
B10 H10 1.1200
B11 B12 1.793(3)
B11 H11 1.1200
